data_7039289
loop_
_publ_author_name
'Sumrit, Pattarawut'
'Chuawong, Pitak'
'Nanok, Tanin'
'Duangthongyou, Tanwawan'
'Hormnirun, Pimpa'

_publ_section_title
;
 Aluminum complexes containing salicylbenzoxazole ligands and their
 application in the ring-opening polymerization of rac-lactide and
 \e-caprolactone.
;
_journal_issue 22
_journal_name_full 'Dalton transactions (Cambridge, England : 2003)'
_journal_page_first 9250
_journal_page_last 9266
_journal_paper_doi 10.1039/c6dt00990e
_journal_volume 45
_journal_year 2016
_chemical_formula_sum 'C19 H22 Al N O2'
_chemical_formula_weight 323.35
_chemical_name_systematic
;
 ?
;
_space_group_crystal_system monoclinic
_space_group_IT_number 13
_space_group_name_Hall '-P 2yc'
_space_group_name_H-M_alt 'P 1 2/c 1'
_symmetry_space_group_name_Hall '-P 2yc'
_symmetry_space_group_name_H-M 'P 1 2/c 1'
_atom_sites_solution_hydrogens geom
_audit_creation_method SHELXL-2013
_audit_update_record
;
2016-04-29 deposited with the CCDC.
2016-05-03 downloaded from the CCDC.
;
_cell_angle_alpha 90
_cell_angle_beta 105.305(2)
_cell_angle_gamma 90
_cell_formula_units_Z 16
_cell_length_a 26.3261(13)
_cell_length_b 10.5969(4)
_cell_length_c 26.0751(11)
_cell_measurement_reflns_used 4342
_cell_measurement_temperature 100(2)
_cell_measurement_theta_max 24.99
_cell_measurement_theta_min 2.51
_cell_volume 7016.3(5)
_computing_molecular_graphics 'Olex2 (Dolomanov et al., 2009)'
_computing_publication_material 'Olex2 (Dolomanov et al., 2009)'
_computing_structure_refinement 'olex2.refine (Bourhis et al., 2015)'
_computing_structure_solution 'SIR2004 (Burla et al., 2007)'
_diffrn_ambient_temperature 100
_diffrn_measured_fraction_theta_full 0.977
_diffrn_measured_fraction_theta_max 0.997
_diffrn_measurement_device_type 'Bruker APEX-II CCD'
_diffrn_measurement_method '\f and \w scans'
_diffrn_radiation_type MoK\a
_diffrn_radiation_wavelength 0.71073
_diffrn_reflns_av_R_equivalents 0.0474
_diffrn_reflns_av_unetI/netI 0.0707
_diffrn_reflns_Laue_measured_fraction_full 0.977
_diffrn_reflns_Laue_measured_fraction_max 0.997
_diffrn_reflns_limit_h_max 31
_diffrn_reflns_limit_h_min -23
_diffrn_reflns_limit_k_max 11
_diffrn_reflns_limit_k_min -12
_diffrn_reflns_limit_l_max 28
_diffrn_reflns_limit_l_min -31
_diffrn_reflns_number 34479
_diffrn_reflns_point_group_measured_fraction_full 0.977
_diffrn_reflns_point_group_measured_fraction_max 0.997
_diffrn_reflns_theta_full 25.242
_diffrn_reflns_theta_max 25.061
_diffrn_reflns_theta_min 0.802
_exptl_absorpt_coefficient_mu 0.124
_exptl_absorpt_correction_type none
_exptl_crystal_colour yellow
_exptl_crystal_density_diffrn 1.224
_exptl_crystal_description Block
_exptl_crystal_F_000 2752
_exptl_crystal_size_max 0.260
_exptl_crystal_size_mid 0.220
_exptl_crystal_size_min 0.180
_refine_diff_density_max 0.282
_refine_diff_density_min -0.348
_refine_diff_density_rms 0.073
_refine_ls_extinction_method none
_refine_ls_goodness_of_fit_ref 1.031
_refine_ls_hydrogen_treatment constr
_refine_ls_matrix_type full
_refine_ls_number_parameters 849
_refine_ls_number_reflns 12422
_refine_ls_number_restraints 0
_refine_ls_restrained_S_all 1.031
_refine_ls_R_factor_all 0.0970
_refine_ls_R_factor_gt 0.0512
_refine_ls_shift/su_max 0.181
_refine_ls_shift/su_mean 0.002
_refine_ls_structure_factor_coef Fsqd
_refine_ls_weighting_details 'w=1/[\s^2^(Fo^2^)+(0.0644P)^2^] where P=(Fo^2^+2Fc^2^)/3'
_refine_ls_weighting_scheme calc
_refine_ls_wR_factor_gt 0.1201
_refine_ls_wR_factor_ref 0.1431
_reflns_Friedel_coverage 0.000
_reflns_number_gt 7782
_reflns_number_total 12422
_reflns_threshold_expression 'I > 2\s(I)'
_cod_data_source_file c6dt00990e2.cif
_cod_data_source_block 7a
_cod_depositor_comments 'Adding full bibliography for 7039288--7039289.cif.'
_cod_database_code 7039289
_shelx_space_group_comment
;
The symmetry employed for this shelxl refinement is uniquely defined
by the following loop, which should always be used as a source of
symmetry information in preference to the above space-group names.
They are only intended as comments.
;
_shelx_estimated_absorpt_t_min 0.968
_shelx_estimated_absorpt_t_max 0.978
_shelxl_version_number 2013-3

loop_
_space_group_symop_operation_xyz
'x, y, z'
'-x, y, -z+1/2'
'-x, -y, -z'
'x, -y, z-1/2'

loop_
_atom_site_label
_atom_site_type_symbol
_atom_site_fract_x
_atom_site_fract_y
_atom_site_fract_z
_atom_site_U_iso_or_equiv
_atom_site_adp_type
_atom_site_occupancy
_atom_site_site_symmetry_order
_atom_site_calc_flag
_atom_site_refinement_flags_posn
_atom_site_refinement_flags_adp
Al1 Al 0.91296(3) 0.48827(7) 0.35571(3) 0.0187(2) Uani 1 1 d . .
Al2 Al 0.58585(3) -0.56395(7) 0.13944(3) 0.01731(19) Uani 1 1 d . .
Al3 Al 0.89388(3) -0.07292(7) 0.10519(3) 0.0199(2) Uani 1 1 d . .
Al4 Al 0.60775(3) -0.00557(7) -0.11266(3) 0.0195(2) Uani 1 1 d . .
O2 O 0.99626(7) 0.20111(15) 0.31093(6) 0.0181(4) Uani 1 1 d . .
C10 C 0.85800(11) -0.0016(2) 0.29103(10) 0.0232(7) Uani 1 1 d . .
H10 H 0.8559 -0.0847 0.2792 0.028 Uiso 1 1 calc R U
O4 O 0.50514(6) -0.27817(14) 0.18810(6) 0.0167(4) Uani 1 1 d . .
C22 C 0.41107(11) -0.5865(3) 0.18159(10) 0.0262(7) Uani 1 1 d . .
H22 H 0.3909 -0.6591 0.1801 0.031 Uiso 1 1 calc R U
C29 C 0.64138(11) -0.0719(2) 0.19923(10) 0.0225(6) Uani 1 1 d . .
H29 H 0.6437 0.0118 0.2104 0.027 Uiso 1 1 calc R U
O6 O 0.97238(7) 0.21112(15) 0.05178(6) 0.0189(4) Uani 1 1 d . .
C48 C 0.83650(11) 0.4160(2) 0.04103(10) 0.0217(6) Uani 1 1 d . .
H48 H 0.8340 0.4993 0.0294 0.026 Uiso 1 1 calc R U
O8 O 0.53287(7) 0.27773(15) -0.05485(6) 0.0194(4) Uani 1 1 d . .
C17 C 0.74974(11) 0.3587(2) 0.29558(11) 0.0303(7) Uani 1 1 d . .
H17A H 0.7789 0.4165 0.3023 0.045 Uiso 1 1 calc R U
H17B H 0.7203 0.3983 0.3044 0.045 Uiso 1 1 calc R U
H17C H 0.7401 0.3356 0.2587 0.045 Uiso 1 1 calc R U
C14 C 0.76565(10) 0.2404(2) 0.32973(10) 0.0215(6) Uani 1 1 d . .
C12 C 0.81438(10) 0.1800(2) 0.31868(9) 0.0180(6) Uani 1 1 d . .
C13 C 0.86227(10) 0.2483(2) 0.32707(9) 0.0165(6) Uani 1 1 d . .
C8 C 0.90680(10) 0.1893(2) 0.31683(9) 0.0157(6) Uani 1 1 d . .
C7 C 0.95448(10) 0.2604(2) 0.32150(9) 0.0153(6) Uani 1 1 d . .
C6 C 1.03423(10) 0.2939(2) 0.31455(9) 0.0167(6) Uani 1 1 d . .
C5 C 1.08354(10) 0.2818(2) 0.30634(9) 0.0210(6) Uani 1 1 d . .
H5 H 1.0964 0.2051 0.2978 0.025 Uiso 1 1 calc R U
C4 C 1.11262(11) 0.3927(3) 0.31170(10) 0.0258(7) Uani 1 1 d . .
H4 H 1.1461 0.3908 0.3063 0.031 Uiso 1 1 calc R U
C16 C 0.77710(11) 0.2729(2) 0.38968(10) 0.0277(7) Uani 1 1 d . .
H16A H 0.7845 0.1967 0.4102 0.042 Uiso 1 1 calc R U
H16B H 0.7470 0.3139 0.3964 0.042 Uiso 1 1 calc R U
H16C H 0.8070 0.3282 0.3995 0.042 Uiso 1 1 calc R U
C15 C 0.71806(10) 0.1506(2) 0.31659(11) 0.0309(7) Uani 1 1 d . .
H15A H 0.7102 0.1268 0.2798 0.046 Uiso 1 1 calc R U
H15B H 0.6881 0.1925 0.3233 0.046 Uiso 1 1 calc R U
H15C H 0.7261 0.0765 0.3384 0.046 Uiso 1 1 calc R U
O1 O 0.86515(7) 0.36685(15) 0.34482(7) 0.0220(4) Uani 1 1 d . .
N1 N 0.96294(8) 0.38108(18) 0.33258(7) 0.0164(5) Uani 1 1 d . .
C1 C 1.01412(10) 0.4058(2) 0.32785(9) 0.0187(6) Uani 1 1 d . .
C2 C 1.04343(11) 0.5160(2) 0.33354(10) 0.0241(7) Uani 1 1 d . .
H2 H 1.0305 0.5921 0.3427 0.029 Uiso 1 1 calc R U
C3 C 1.09290(11) 0.5069(2) 0.32493(10) 0.0263(7) Uani 1 1 d . .
H3 H 1.1137 0.5790 0.3281 0.032 Uiso 1 1 calc R U
C9 C 0.90451(11) 0.0639(2) 0.29938(9) 0.0188(6) Uani 1 1 d . .
H9 H 0.9342 0.0253 0.2935 0.023 Uiso 1 1 calc R U
C11 C 0.81425(11) 0.0571(2) 0.30037(9) 0.0216(6) Uani 1 1 d . .
H11 H 0.7830 0.0115 0.2940 0.026 Uiso 1 1 calc R U
C18 C 0.89458(11) 0.6313(2) 0.30693(10) 0.0269(7) Uani 1 1 d . .
H18A H 0.8624 0.6133 0.2805 0.040 Uiso 1 1 calc R U
H18B H 0.9223 0.6454 0.2899 0.040 Uiso 1 1 calc R U
H18C H 0.8900 0.7054 0.3264 0.040 Uiso 1 1 calc R U
C19 C 0.94194(11) 0.5238(3) 0.43123(10) 0.0344(8) Uani 1 1 d . .
H19A H 0.9147 0.5567 0.4457 0.052 Uiso 1 1 calc R U
H19B H 0.9697 0.5848 0.4356 0.052 Uiso 1 1 calc R U
H19C H 0.9557 0.4474 0.4495 0.052 Uiso 1 1 calc R U
C23 C 0.39143(11) -0.4719(3) 0.19462(9) 0.0239(6) Uani 1 1 d . .
H23 H 0.3586 -0.4704 0.2016 0.029 Uiso 1 1 calc R U
C24 C 0.41955(10) -0.3602(2) 0.19743(9) 0.0213(6) Uani 1 1 d . .
H24 H 0.4067 -0.2832 0.2057 0.026 Uiso 1 1 calc R U
C25 C 0.46791(10) -0.3720(2) 0.18710(9) 0.0162(6) Uani 1 1 d . .
C26 C 0.54656(10) -0.3368(2) 0.17628(9) 0.0151(6) Uani 1 1 d . .
C27 C 0.59308(10) -0.2653(2) 0.17767(9) 0.0146(6) Uani 1 1 d . .
C32 C 0.63611(10) -0.3226(2) 0.16398(9) 0.0162(6) Uani 1 1 d . .
C31 C 0.68315(10) -0.2529(2) 0.16863(9) 0.0170(6) Uani 1 1 d . .
C33 C 0.73050(10) -0.3114(2) 0.15344(10) 0.0223(6) Uani 1 1 d . .
C36 C 0.77746(11) -0.2208(2) 0.16425(12) 0.0320(7) Uani 1 1 d . .
H36A H 0.7875 -0.1985 0.2012 0.048 Uiso 1 1 calc R U
H36B H 0.7678 -0.1461 0.1431 0.048 Uiso 1 1 calc R U
H36C H 0.8066 -0.2612 0.1551 0.048 Uiso 1 1 calc R U
N2 N 0.53807(8) -0.45861(18) 0.16645(7) 0.0160(5) Uani 1 1 d . .
C38 C 0.54968(11) -0.6007(2) 0.06562(10) 0.0303(7) Uani 1 1 d . .
H38A H 0.5391 -0.5231 0.0468 0.046 Uiso 1 1 calc R U
H38B H 0.5191 -0.6513 0.0643 0.046 Uiso 1 1 calc R U
H38C H 0.5730 -0.6458 0.0493 0.046 Uiso 1 1 calc R U
O3 O 0.63264(7) -0.44150(15) 0.14592(7) 0.0211(4) Uani 1 1 d . .
C28 C 0.59591(11) -0.1392(2) 0.19483(9) 0.0198(6) Uani 1 1 d . .
H28 H 0.5672 -0.1016 0.2032 0.024 Uiso 1 1 calc R U
C30 C 0.68406(11) -0.1300(2) 0.18674(9) 0.0220(6) Uani 1 1 d . .
H30 H 0.7149 -0.0836 0.1908 0.026 Uiso 1 1 calc R U
C35 C 0.71508(11) -0.3418(2) 0.09367(10) 0.0278(7) Uani 1 1 d . .
H35A H 0.7449 -0.3762 0.0839 0.042 Uiso 1 1 calc R U
H35B H 0.7038 -0.2660 0.0738 0.042 Uiso 1 1 calc R U
H35C H 0.6869 -0.4022 0.0860 0.042 Uiso 1 1 calc R U
C34 C 0.74885(11) -0.4313(2) 0.18626(11) 0.0302(7) Uani 1 1 d . .
H34A H 0.7592 -0.4103 0.2234 0.045 Uiso 1 1 calc R U
H34B H 0.7783 -0.4672 0.1762 0.045 Uiso 1 1 calc R U
H34C H 0.7206 -0.4914 0.1797 0.045 Uiso 1 1 calc R U
C37 C 0.60990(11) -0.7069(2) 0.18657(10) 0.0279(7) Uani 1 1 d . .
H37A H 0.6342 -0.7564 0.1733 0.042 Uiso 1 1 calc R U
H37B H 0.5802 -0.7581 0.1881 0.042 Uiso 1 1 calc R U
H37C H 0.6271 -0.6767 0.2215 0.042 Uiso 1 1 calc R U
C20 C 0.48799(10) -0.4843(2) 0.17379(9) 0.0173(6) Uani 1 1 d . .
C21 C 0.45960(11) -0.5950(2) 0.17082(10) 0.0248(7) Uani 1 1 d . .
H21 H 0.4725 -0.6714 0.1620 0.030 Uiso 1 1 calc R U
C53 C 0.72914(11) 0.0605(2) 0.05923(10) 0.0262(7) Uani 1 1 d . .
H53A H 0.7161 0.0821 0.0223 0.039 Uiso 1 1 calc R U
H53B H 0.7013 0.0238 0.0717 0.039 Uiso 1 1 calc R U
H53C H 0.7575 0.0011 0.0635 0.039 Uiso 1 1 calc R U
C52 C 0.74926(10) 0.1804(2) 0.09155(10) 0.0197(6) Uani 1 1 d . .
C50 C 0.79570(10) 0.2371(2) 0.07424(9) 0.0162(6) Uani 1 1 d . .
C51 C 0.84240(10) 0.1664(2) 0.07798(9) 0.0159(6) Uani 1 1 d . .
O5 O 0.84658(7) 0.04915(15) 0.09731(6) 0.0210(4) Uani 1 1 d . .
N3 N 0.94223(8) 0.03225(18) 0.07832(8) 0.0173(5) Uani 1 1 d . .
C39 C 0.99358(10) 0.0098(2) 0.07369(9) 0.0189(6) Uani 1 1 d . .
C40 C 1.02484(11) -0.0980(2) 0.08208(10) 0.0234(6) Uani 1 1 d . .
H40 H 1.0133 -0.1737 0.0931 0.028 Uiso 1 1 calc R U
C41 C 1.07428(11) -0.0859(3) 0.07299(10) 0.0258(7) Uani 1 1 d . .
H41 H 1.0965 -0.1556 0.0781 0.031 Uiso 1 1 calc R U
C54 C 0.70238(10) 0.2722(2) 0.08197(11) 0.0290(7) Uani 1 1 d . .
H54A H 0.6916 0.2949 0.0450 0.044 Uiso 1 1 calc R U
H54B H 0.7127 0.3467 0.1031 0.044 Uiso 1 1 calc R U
H54C H 0.6736 0.2322 0.0918 0.044 Uiso 1 1 calc R U
C55 C 0.76638(10) 0.1518(2) 0.15143(9) 0.0235(6) Uani 1 1 d . .
H55A H 0.7371 0.1183 0.1624 0.035 Uiso 1 1 calc R U
H55B H 0.7783 0.2281 0.1707 0.035 Uiso 1 1 calc R U
H55C H 0.7945 0.0912 0.1586 0.035 Uiso 1 1 calc R U
C46 C 0.88455(10) 0.2223(2) 0.06197(9) 0.0149(6) Uani 1 1 d . .
C45 C 0.93192(10) 0.1519(2) 0.06471(9) 0.0172(6) Uani 1 1 d . .
C44 C 1.01178(10) 0.1207(2) 0.05721(9) 0.0184(6) Uani 1 1 d . .
C42 C 1.09159(11) 0.0271(3) 0.05653(10) 0.0260(7) Uani 1 1 d . .
H42 H 1.1250 0.0306 0.0509 0.031 Uiso 1 1 calc R U
C43 C 1.06055(10) 0.1350(3) 0.04825(9) 0.0236(6) Uani 1 1 d . .
H43 H 1.0719 0.2112 0.0375 0.028 Uiso 1 1 calc R U
C56 C 0.86919(11) -0.2149(2) 0.05717(11) 0.0320(7) Uani 1 1 d . .
H56A H 0.8446 -0.2640 0.0701 0.048 Uiso 1 1 calc R U
H56B H 0.8986 -0.2667 0.0555 0.048 Uiso 1 1 calc R U
H56C H 0.8522 -0.1835 0.0223 0.048 Uiso 1 1 calc R U
C57 C 0.92958(11) -0.1109(2) 0.17925(10) 0.0290(7) Uani 1 1 d . .
H57A H 0.9436 -0.0345 0.1973 0.044 Uiso 1 1 calc R U
H57B H 0.9578 -0.1694 0.1805 0.044 Uiso 1 1 calc R U
H57C H 0.9049 -0.1476 0.1963 0.044 Uiso 1 1 calc R U
C47 C 0.88142(10) 0.3483(2) 0.04414(9) 0.0199(6) Uani 1 1 d . .
H47 H 0.9097 0.3851 0.0346 0.024 Uiso 1 1 calc R U
C49 C 0.79436(10) 0.3595(2) 0.05550(9) 0.0207(6) Uani 1 1 d . .
H49 H 0.7639 0.4065 0.0524 0.025 Uiso 1 1 calc R U
C60 C 0.43381(11) -0.0222(3) -0.06725(10) 0.0276(7) Uani 1 1 d . .
H60 H 0.4123 -0.0929 -0.0702 0.033 Uiso 1 1 calc R U
C59 C 0.48204(11) -0.0339(3) -0.07868(10) 0.0244(6) Uani 1 1 d . .
H59 H 0.4933 -0.1101 -0.0895 0.029 Uiso 1 1 calc R U
C58 C 0.51266(10) 0.0749(2) -0.07300(9) 0.0179(6) Uani 1 1 d . .
N4 N 0.56275(8) 0.09778(18) -0.08034(8) 0.0170(5) Uani 1 1 d . .
C64 C 0.57292(10) 0.2177(2) -0.06878(9) 0.0175(6) Uani 1 1 d . .
C65 C 0.61920(10) 0.2890(2) -0.06893(9) 0.0157(6) Uani 1 1 d . .
C70 C 0.65969(10) 0.2341(2) -0.08816(9) 0.0170(6) Uani 1 1 d . .
C69 C 0.70504(10) 0.3054(2) -0.08817(9) 0.0165(6) Uani 1 1 d . .
C71 C 0.74851(10) 0.2513(2) -0.11106(10) 0.0186(6) Uani 1 1 d . .
C72 C 0.77214(10) 0.1309(2) -0.08068(10) 0.0250(7) Uani 1 1 d . .
H72A H 0.7900 0.1523 -0.0446 0.038 Uiso 1 1 calc R U
H72B H 0.7967 0.0936 -0.0976 0.038 Uiso 1 1 calc R U
H72C H 0.7444 0.0719 -0.0809 0.038 Uiso 1 1 calc R U
C61 C 0.41638(11) 0.0912(3) -0.05159(10) 0.0280(7) Uani 1 1 d . .
H61 H 0.3835 0.0947 -0.0447 0.034 Uiso 1 1 calc R U
C63 C 0.49470(10) 0.1864(2) -0.05699(9) 0.0180(6) Uani 1 1 d . .
O7 O 0.65451(7) 0.11700(15) -0.10727(7) 0.0211(4) Uani 1 1 d . .
C75 C 0.63554(11) -0.1504(2) -0.06773(10) 0.0284(7) Uani 1 1 d . .
H75A H 0.6556 -0.2025 -0.0853 0.043 Uiso 1 1 calc R U
H75B H 0.6069 -0.1984 -0.0614 0.043 Uiso 1 1 calc R U
H75C H 0.6578 -0.1214 -0.0345 0.043 Uiso 1 1 calc R U
C76 C 0.56718(11) -0.0370(2) -0.18584(10) 0.0284(7) Uani 1 1 d . .
H76A H 0.5526 0.0410 -0.2020 0.043 Uiso 1 1 calc R U
H76B H 0.5392 -0.0951 -0.1859 0.043 Uiso 1 1 calc R U
H76C H 0.5898 -0.0723 -0.2056 0.043 Uiso 1 1 calc R U
C74 C 0.72563(11) 0.2233(2) -0.17071(9) 0.0244(7) Uani 1 1 d . .
H74A H 0.6981 0.1617 -0.1751 0.037 Uiso 1 1 calc R U
H74B H 0.7530 0.1914 -0.1853 0.037 Uiso 1 1 calc R U
H74C H 0.7116 0.2996 -0.1889 0.037 Uiso 1 1 calc R U
C73 C 0.79399(11) 0.3437(2) -0.10667(11) 0.0287(7) Uani 1 1 d . .
H73A H 0.7810 0.4194 -0.1259 0.043 Uiso 1 1 calc R U
H73B H 0.8202 0.3059 -0.1214 0.043 Uiso 1 1 calc R U
H73C H 0.8093 0.3640 -0.0699 0.043 Uiso 1 1 calc R U
C68 C 0.70772(11) 0.4275(2) -0.06817(9) 0.0204(6) Uani 1 1 d . .
H68 H 0.7377 0.4751 -0.0671 0.025 Uiso 1 1 calc R U
C67 C 0.66783(11) 0.4823(2) -0.04963(10) 0.0221(6) Uani 1 1 d . .
H67 H 0.6713 0.5647 -0.0370 0.027 Uiso 1 1 calc R U
C66 C 0.62368(11) 0.4143(2) -0.05016(9) 0.0203(6) Uani 1 1 d . .
H66 H 0.5967 0.4504 -0.0382 0.024 Uiso 1 1 calc R U
C62 C 0.44679(10) 0.1995(3) -0.04593(9) 0.0233(6) Uani 1 1 d . .
H62 H 0.4355 0.2760 -0.0353 0.028 Uiso 1 1 calc R U

loop_
_atom_site_aniso_label
_atom_site_aniso_U_11
_atom_site_aniso_U_22
_atom_site_aniso_U_33
_atom_site_aniso_U_23
_atom_site_aniso_U_13
_atom_site_aniso_U_12
Al1 0.0182(5) 0.0165(4) 0.0217(4) -0.0032(3) 0.0056(4) 0.0003(3)
Al2 0.0182(5) 0.0142(4) 0.0194(4) -0.0019(3) 0.0048(4) -0.0005(3)
Al3 0.0212(5) 0.0165(4) 0.0233(4) 0.0014(4) 0.0081(4) 0.0000(4)
Al4 0.0204(5) 0.0172(4) 0.0209(4) -0.0020(3) 0.0057(4) 0.0006(4)
O2 0.0164(11) 0.0193(9) 0.0193(9) 0.0011(8) 0.0058(8) 0.0027(8)
C10 0.0340(19) 0.0126(14) 0.0232(15) 0.0004(12) 0.0076(13) -0.0004(13)
O4 0.0152(10) 0.0165(9) 0.0185(9) -0.0003(8) 0.0043(8) 0.0016(8)
C22 0.0227(17) 0.0279(16) 0.0264(15) -0.0015(13) 0.0038(13) -0.0077(13)
C29 0.0293(18) 0.0133(14) 0.0244(15) -0.0031(12) 0.0064(13) -0.0022(12)
O6 0.0165(11) 0.0210(10) 0.0204(9) 0.0002(8) 0.0068(8) -0.0029(8)
C48 0.0251(17) 0.0169(14) 0.0236(15) 0.0021(12) 0.0072(13) -0.0004(12)
O8 0.0147(11) 0.0243(10) 0.0197(9) -0.0019(8) 0.0054(8) 0.0025(8)
C17 0.0195(17) 0.0247(16) 0.0433(18) 0.0078(14) 0.0023(14) 0.0042(13)
C14 0.0163(16) 0.0156(14) 0.0322(16) 0.0039(12) 0.0056(13) 0.0009(12)
C12 0.0208(16) 0.0173(14) 0.0143(13) 0.0043(11) 0.0019(11) -0.0008(12)
C13 0.0214(16) 0.0138(13) 0.0135(13) 0.0024(11) 0.0031(12) 0.0006(12)
C8 0.0197(15) 0.0154(13) 0.0113(13) 0.0016(11) 0.0028(11) 0.0002(11)
C7 0.0188(16) 0.0150(14) 0.0108(13) 0.0001(11) 0.0017(11) 0.0050(11)
C6 0.0181(16) 0.0178(14) 0.0127(13) 0.0017(11) 0.0015(12) -0.0006(12)
C5 0.0215(16) 0.0262(15) 0.0143(13) -0.0017(12) 0.0027(12) 0.0044(13)
C4 0.0171(16) 0.0389(17) 0.0209(15) 0.0010(13) 0.0041(13) 0.0003(13)
C16 0.0246(18) 0.0275(16) 0.0343(16) -0.0002(13) 0.0136(14) 0.0010(13)
C15 0.0186(17) 0.0250(16) 0.0481(19) 0.0052(14) 0.0070(14) -0.0011(13)
O1 0.0214(11) 0.0152(9) 0.0304(10) -0.0040(8) 0.0087(9) -0.0009(8)
N1 0.0135(12) 0.0183(12) 0.0163(11) -0.0015(10) 0.0019(9) -0.0010(9)
C1 0.0182(16) 0.0196(14) 0.0171(14) 0.0015(12) 0.0024(12) -0.0005(12)
C2 0.0216(17) 0.0219(15) 0.0279(15) -0.0062(13) 0.0048(13) -0.0042(13)
C3 0.0218(17) 0.0264(16) 0.0286(16) -0.0031(13) 0.0031(13) -0.0083(13)
C9 0.0246(17) 0.0144(13) 0.0182(14) 0.0015(11) 0.0069(12) 0.0043(12)
C11 0.0223(17) 0.0202(14) 0.0188(14) 0.0045(12) -0.0008(12) -0.0039(12)
C18 0.0310(18) 0.0232(15) 0.0269(15) -0.0003(13) 0.0084(14) 0.0039(13)
C19 0.033(2) 0.0396(18) 0.0285(16) -0.0092(14) 0.0040(14) 0.0054(15)
C23 0.0158(16) 0.0364(17) 0.0193(14) 0.0003(13) 0.0043(12) -0.0014(13)
C24 0.0214(16) 0.0269(15) 0.0148(13) 0.0019(12) 0.0035(12) 0.0072(13)
C25 0.0168(15) 0.0165(14) 0.0133(13) 0.0021(11) 0.0006(11) -0.0024(12)
C26 0.0178(15) 0.0169(14) 0.0100(12) 0.0022(11) 0.0025(11) 0.0039(11)
C27 0.0183(15) 0.0128(13) 0.0117(12) -0.0002(11) 0.0024(11) -0.0018(11)
C32 0.0203(16) 0.0141(13) 0.0115(12) 0.0017(11) -0.0007(11) 0.0005(11)
C31 0.0149(15) 0.0175(14) 0.0169(13) 0.0032(11) 0.0011(11) -0.0035(11)
C33 0.0179(16) 0.0170(14) 0.0313(16) 0.0043(12) 0.0050(13) -0.0011(12)
C36 0.0228(18) 0.0245(16) 0.0503(19) 0.0070(15) 0.0128(15) 0.0003(13)
N2 0.0149(13) 0.0148(11) 0.0171(11) 0.0004(9) 0.0019(9) -0.0018(9)
C38 0.037(2) 0.0269(16) 0.0267(16) -0.0023(13) 0.0069(14) 0.0000(14)
O3 0.0193(11) 0.0139(9) 0.0313(10) -0.0052(8) 0.0090(9) -0.0009(8)
C28 0.0248(17) 0.0176(14) 0.0172(14) 0.0016(12) 0.0060(12) 0.0040(12)
C30 0.0233(17) 0.0173(14) 0.0218(14) 0.0048(12) -0.0005(12) -0.0046(12)
C35 0.0301(18) 0.0219(15) 0.0367(17) 0.0025(13) 0.0179(14) 0.0043(13)
C34 0.0194(17) 0.0244(15) 0.0440(18) 0.0100(14) 0.0036(14) 0.0030(13)
C37 0.0282(18) 0.0253(15) 0.0301(16) -0.0011(13) 0.0076(14) 0.0028(13)
C20 0.0141(15) 0.0227(14) 0.0135(13) 0.0012(12) 0.0009(11) 0.0017(12)
C21 0.0241(17) 0.0229(15) 0.0273(15) -0.0052(13) 0.0064(13) -0.0038(13)
C53 0.0190(16) 0.0232(15) 0.0348(16) -0.0022(13) 0.0042(13) -0.0044(12)
C52 0.0149(15) 0.0195(14) 0.0248(14) -0.0014(12) 0.0054(12) -0.0011(12)
C50 0.0175(15) 0.0167(13) 0.0137(13) -0.0022(11) 0.0033(11) -0.0016(11)
C51 0.0191(15) 0.0163(14) 0.0108(12) -0.0019(11) 0.0011(11) -0.0028(11)
O5 0.0205(11) 0.0151(9) 0.0292(10) 0.0051(8) 0.0099(9) 0.0006(8)
N3 0.0158(13) 0.0184(12) 0.0172(11) -0.0020(10) 0.0034(10) -0.0003(10)
C39 0.0148(15) 0.0283(15) 0.0132(13) -0.0031(12) 0.0029(11) -0.0028(12)
C40 0.0221(17) 0.0261(15) 0.0211(15) -0.0012(12) 0.0038(13) 0.0011(13)
C41 0.0183(17) 0.0311(16) 0.0255(15) 0.0003(13) 0.0014(13) 0.0087(13)
C54 0.0225(17) 0.0257(16) 0.0409(17) 0.0030(14) 0.0120(14) -0.0013(13)
C55 0.0245(17) 0.0215(15) 0.0279(15) 0.0009(13) 0.0130(13) -0.0039(12)
C46 0.0133(15) 0.0192(14) 0.0109(12) -0.0019(11) 0.0009(11) -0.0012(11)
C45 0.0219(16) 0.0202(14) 0.0111(13) -0.0015(11) 0.0068(12) -0.0055(12)
C44 0.0188(16) 0.0216(14) 0.0138(13) -0.0050(12) 0.0023(12) 0.0000(12)
C42 0.0134(16) 0.0446(18) 0.0190(14) -0.0021(14) 0.0026(12) 0.0036(14)
C43 0.0184(16) 0.0347(17) 0.0172(14) -0.0014(13) 0.0037(12) -0.0055(13)
C56 0.037(2) 0.0265(16) 0.0374(17) -0.0034(14) 0.0182(15) -0.0078(14)
C57 0.0318(19) 0.0240(15) 0.0312(16) 0.0029(13) 0.0085(14) 0.0036(13)
C47 0.0236(17) 0.0194(14) 0.0183(14) 0.0011(12) 0.0086(12) -0.0055(12)
C49 0.0216(16) 0.0201(14) 0.0211(14) -0.0021(12) 0.0069(12) 0.0021(12)
C60 0.0226(18) 0.0344(17) 0.0248(15) 0.0019(14) 0.0048(13) -0.0054(14)
C59 0.0220(17) 0.0260(15) 0.0242(15) -0.0005(13) 0.0045(13) -0.0003(13)
C58 0.0144(15) 0.0246(15) 0.0128(13) 0.0026(12) 0.0002(11) 0.0027(12)
N4 0.0153(13) 0.0188(12) 0.0155(11) 0.0040(9) 0.0014(9) 0.0021(10)
C64 0.0191(16) 0.0202(14) 0.0119(13) -0.0014(11) 0.0023(11) 0.0062(12)
C65 0.0161(15) 0.0156(13) 0.0148(13) 0.0005(11) 0.0032(11) 0.0021(11)
C70 0.0209(16) 0.0153(14) 0.0141(13) 0.0003(11) 0.0033(12) 0.0035(12)
C69 0.0175(15) 0.0191(14) 0.0118(13) 0.0032(11) 0.0016(11) 0.0010(12)
C71 0.0180(16) 0.0183(14) 0.0200(14) 0.0003(12) 0.0061(12) -0.0002(12)
C72 0.0189(16) 0.0286(16) 0.0271(15) 0.0010(13) 0.0053(13) 0.0027(13)
C61 0.0173(17) 0.0453(19) 0.0212(15) 0.0031(14) 0.0051(13) -0.0006(14)
C63 0.0166(15) 0.0254(15) 0.0107(13) 0.0030(12) 0.0013(11) 0.0012(12)
O7 0.0190(11) 0.0175(9) 0.0280(10) -0.0073(8) 0.0081(8) 0.0003(8)
C75 0.0339(19) 0.0237(15) 0.0297(16) -0.0029(13) 0.0119(14) 0.0068(13)
C76 0.0342(19) 0.0243(15) 0.0279(16) -0.0012(13) 0.0101(14) -0.0002(13)
C74 0.0261(17) 0.0248(15) 0.0248(15) -0.0004(13) 0.0114(13) 0.0074(13)
C73 0.0229(17) 0.0320(16) 0.0349(17) -0.0011(14) 0.0144(14) -0.0024(13)
C68 0.0222(16) 0.0178(14) 0.0204(14) 0.0011(12) 0.0041(12) -0.0003(12)
C67 0.0302(18) 0.0166(14) 0.0202(14) -0.0008(12) 0.0080(13) 0.0007(13)
C66 0.0232(17) 0.0211(14) 0.0179(14) 0.0016(12) 0.0077(12) 0.0045(12)
C62 0.0191(16) 0.0327(16) 0.0172(14) -0.0008(13) 0.0031(12) 0.0051(13)

loop_
_atom_type_symbol
_atom_type_description
_atom_type_scat_dispersion_real
_atom_type_scat_dispersion_imag
_atom_type_scat_source
C C 0.0033 0.0016 'International Tables Vol C Tables 4.2.6.8 and 6.1.1.4'
O O 0.0106 0.0060 'International Tables Vol C Tables 4.2.6.8 and 6.1.1.4'
Al Al 0.0645 0.0514 'International Tables Vol C Tables 4.2.6.8 and 6.1.1.4'
N N 0.0061 0.0033 'International Tables Vol C Tables 4.2.6.8 and 6.1.1.4'
H H 0.0000 0.0000 'International Tables Vol C Tables 4.2.6.8 and 6.1.1.4'

loop_
_geom_angle_atom_site_label_1
_geom_angle_atom_site_label_2
_geom_angle_atom_site_label_3
_geom_angle
O1 Al1 N1 92.08(9)
O1 Al1 C19 111.99(11)
N1 Al1 C19 107.97(11)
O1 Al1 C18 114.56(11)
N1 Al1 C18 108.75(10)
C19 Al1 C18 118.06(12)
O3 Al2 C38 112.84(10)
O3 Al2 N2 92.58(8)
C38 Al2 N2 106.14(11)
O3 Al2 C37 114.12(11)
C38 Al2 C37 117.41(12)
N2 Al2 C37 110.54(10)
O5 Al3 C56 112.53(11)
O5 Al3 C57 113.94(10)
C56 Al3 C57 117.79(12)
O5 Al3 N3 92.66(9)
C56 Al3 N3 110.28(10)
C57 Al3 N3 106.43(11)
O7 Al4 C76 113.08(10)
O7 Al4 C75 112.75(11)
C76 Al4 C75 118.28(12)
O7 Al4 N4 92.44(9)
C76 Al4 N4 106.19(11)
C75 Al4 N4 110.78(10)
C7 O2 C6 105.45(18)
C9 C10 C11 119.5(2)
C9 C10 H10 120.2
C11 C10 H10 120.2
C26 O4 C25 105.80(18)
C21 C22 C23 121.9(3)
C21 C22 H22 119.1
C23 C22 H22 119.1
C28 C29 C30 119.4(2)
C28 C29 H29 120.3
C30 C29 H29 120.3
C45 O6 C44 105.65(18)
C47 C48 C49 119.7(2)
C47 C48 H48 120.2
C49 C48 H48 120.2
C64 O8 C63 105.54(18)
C14 C17 H17A 109.5
C14 C17 H17B 109.5
H17A C17 H17B 109.5
C14 C17 H17C 109.5
H17A C17 H17C 109.5
H17B C17 H17C 109.5
C12 C14 C17 110.3(2)
C12 C14 C15 112.0(2)
C17 C14 C15 107.2(2)
C12 C14 C16 109.5(2)
C17 C14 C16 110.8(2)
C15 C14 C16 107.0(2)
C11 C12 C13 116.9(2)
C11 C12 C14 122.2(2)
C13 C12 C14 120.9(2)
O1 C13 C8 120.5(2)
O1 C13 C12 120.0(2)
C8 C13 C12 119.5(2)
C9 C8 C13 120.9(2)
C9 C8 C7 119.0(2)
C13 C8 C7 120.0(2)
N1 C7 O2 113.3(2)
N1 C7 C8 128.2(2)
O2 C7 C8 118.4(2)
C5 C6 C1 124.0(2)
C5 C6 O2 128.0(2)
C1 C6 O2 108.0(2)
C6 C5 C4 115.0(2)
C6 C5 H5 122.5
C4 C5 H5 122.5
C5 C4 C3 121.8(3)
C5 C4 H4 119.1
C3 C4 H4 119.1
C14 C16 H16A 109.5
C14 C16 H16B 109.5
H16A C16 H16B 109.5
C14 C16 H16C 109.5
H16A C16 H16C 109.5
H16B C16 H16C 109.5
C14 C15 H15A 109.5
C14 C15 H15B 109.5
H15A C15 H15B 109.5
C14 C15 H15C 109.5
H15A C15 H15C 109.5
H15B C15 H15C 109.5
C13 O1 Al1 135.49(16)
C7 N1 C1 105.8(2)
C7 N1 Al1 122.99(17)
C1 N1 Al1 131.08(16)
C6 C1 C2 120.8(3)
C6 C1 N1 107.5(2)
C2 C1 N1 131.7(2)
C3 C2 C1 116.5(2)
C3 C2 H2 121.8
C1 C2 H2 121.8
C2 C3 C4 121.9(3)
C2 C3 H3 119.0
C4 C3 H3 119.0
C10 C9 C8 119.4(2)
C10 C9 H9 120.3
C8 C9 H9 120.3
C10 C11 C12 123.7(3)
C10 C11 H11 118.1
C12 C11 H11 118.1
Al1 C18 H18A 109.5
Al1 C18 H18B 109.5
H18A C18 H18B 109.5
Al1 C18 H18C 109.5
H18A C18 H18C 109.5
H18B C18 H18C 109.5
Al1 C19 H19A 109.5
Al1 C19 H19B 109.5
H19A C19 H19B 109.5
Al1 C19 H19C 109.5
H19A C19 H19C 109.5
H19B C19 H19C 109.5
C24 C23 C22 121.9(3)
C24 C23 H23 119.1
C22 C23 H23 119.1
C25 C24 C23 114.9(2)
C25 C24 H24 122.6
C23 C24 H24 122.6
C24 C25 C20 124.2(2)
C24 C25 O4 128.0(2)
C20 C25 O4 107.8(2)
N2 C26 O4 112.7(2)
N2 C26 C27 128.4(2)
O4 C26 C27 119.0(2)
C28 C27 C32 120.7(2)
C28 C27 C26 119.0(2)
C32 C27 C26 120.2(2)
O3 C32 C27 120.6(2)
O3 C32 C31 119.8(2)
C27 C32 C31 119.6(2)
C30 C31 C32 117.1(2)
C30 C31 C33 121.8(2)
C32 C31 C33 121.1(2)
C36 C33 C31 111.7(2)
C36 C33 C35 107.6(2)
C31 C33 C35 109.3(2)
C36 C33 C34 107.2(2)
C31 C33 C34 110.4(2)
C35 C33 C34 110.6(2)
C33 C36 H36A 109.5
C33 C36 H36B 109.5
H36A C36 H36B 109.5
C33 C36 H36C 109.5
H36A C36 H36C 109.5
H36B C36 H36C 109.5
C26 N2 C20 106.2(2)
C26 N2 Al2 122.48(17)
C20 N2 Al2 130.99(16)
Al2 C38 H38A 109.5
Al2 C38 H38B 109.5
H38A C38 H38B 109.5
Al2 C38 H38C 109.5
H38A C38 H38C 109.5
H38B C38 H38C 109.5
C32 O3 Al2 134.89(16)
C29 C28 C27 119.5(2)
C29 C28 H28 120.2
C27 C28 H28 120.2
C31 C30 C29 123.6(2)
C31 C30 H30 118.2
C29 C30 H30 118.2
C33 C35 H35A 109.5
C33 C35 H35B 109.5
H35A C35 H35B 109.5
C33 C35 H35C 109.5
H35A C35 H35C 109.5
H35B C35 H35C 109.5
C33 C34 H34A 109.5
C33 C34 H34B 109.5
H34A C34 H34B 109.5
C33 C34 H34C 109.5
H34A C34 H34C 109.5
H34B C34 H34C 109.5
Al2 C37 H37A 109.5
Al2 C37 H37B 109.5
H37A C37 H37B 109.5
Al2 C37 H37C 109.5
H37A C37 H37C 109.5
H37B C37 H37C 109.5
C25 C20 C21 120.5(3)
C25 C20 N2 107.6(2)
C21 C20 N2 132.0(2)
C22 C21 C20 116.7(3)
C22 C21 H21 121.7
C20 C21 H21 121.7
C52 C53 H53A 109.5
C52 C53 H53B 109.5
H53A C53 H53B 109.5
C52 C53 H53C 109.5
H53A C53 H53C 109.5
H53B C53 H53C 109.5
C50 C52 C55 109.5(2)
C50 C52 C54 111.8(2)
C55 C52 C54 107.3(2)
C50 C52 C53 110.4(2)
C55 C52 C53 111.1(2)
C54 C52 C53 106.7(2)
C49 C50 C51 117.4(2)
C49 C50 C52 121.6(2)
C51 C50 C52 121.1(2)
O5 C51 C46 120.6(2)
O5 C51 C50 120.0(2)
C46 C51 C50 119.4(2)
C51 O5 Al3 135.23(16)
C45 N3 C39 105.8(2)
C45 N3 Al3 122.31(17)
C39 N3 Al3 131.65(17)
C44 C39 C40 120.6(3)
C44 C39 N3 107.6(2)
C40 C39 N3 131.8(2)
C41 C40 C39 116.0(3)
C41 C40 H40 122.0
C39 C40 H40 122.0
C40 C41 C42 122.1(3)
C40 C41 H41 118.9
C42 C41 H41 119.0
C52 C54 H54A 109.5
C52 C54 H54B 109.5
H54A C54 H54B 109.5
C52 C54 H54C 109.5
H54A C54 H54C 109.5
H54B C54 H54C 109.5
C52 C55 H55A 109.5
C52 C55 H55B 109.5
H55A C55 H55B 109.5
C52 C55 H55C 109.5
H55A C55 H55C 109.5
H55B C55 H55C 109.5
C47 C46 C51 120.8(2)
C47 C46 C45 118.8(2)
C51 C46 C45 120.3(2)
N3 C45 O6 113.0(2)
N3 C45 C46 128.6(2)
O6 C45 C46 118.4(2)
C43 C44 C39 124.3(2)
C43 C44 O6 127.8(2)
C39 C44 O6 107.9(2)
C43 C42 C41 122.0(3)
C43 C42 H42 119.0
C41 C42 H42 119.0
C44 C43 C42 114.9(3)
C44 C43 H43 122.5
C42 C43 H43 122.5
Al3 C56 H56A 109.5
Al3 C56 H56B 109.5
H56A C56 H56B 109.5
Al3 C56 H56C 109.5
H56A C56 H56C 109.5
H56B C56 H56C 109.5
Al3 C57 H57A 109.5
Al3 C57 H57B 109.5
H57A C57 H57B 109.5
Al3 C57 H57C 109.5
H57A C57 H57C 109.5
H57B C57 H57C 109.5
C48 C47 C46 119.4(2)
C48 C47 H47 120.3
C46 C47 H47 120.3
C50 C49 C48 123.3(2)
C50 C49 H49 118.3
C48 C49 H49 118.3
C61 C60 C59 122.4(3)
C61 C60 H60 118.8
C59 C60 H60 118.8
C60 C59 C58 116.2(3)
C60 C59 H59 121.9
C58 C59 H59 121.9
C63 C58 C59 120.5(3)
C63 C58 N4 107.6(2)
C59 C58 N4 131.9(2)
C64 N4 C58 106.1(2)
C64 N4 Al4 121.90(17)
C58 N4 Al4 131.19(17)
N4 C64 O8 112.8(2)
N4 C64 C65 129.0(2)
O8 C64 C65 118.3(2)
C66 C65 C70 120.5(2)
C66 C65 C64 119.2(2)
C70 C65 C64 120.2(2)
O7 C70 C69 120.1(2)
O7 C70 C65 120.2(2)
C69 C70 C65 119.7(2)
C68 C69 C70 117.2(2)
C68 C69 C71 121.6(2)
C70 C69 C71 121.2(2)
C73 C71 C69 112.4(2)
C73 C71 C74 106.8(2)
C69 C71 C74 109.3(2)
C73 C71 C72 106.9(2)
C69 C71 C72 110.48(19)
C74 C71 C72 110.9(2)
C71 C72 H72A 109.5
C71 C72 H72B 109.5
H72A C72 H72B 109.5
C71 C72 H72C 109.5
H72A C72 H72C 109.5
H72B C72 H72C 109.5
C62 C61 C60 121.5(3)
C62 C61 H61 119.2
C60 C61 H61 119.2
C62 C63 C58 123.9(2)
C62 C63 O8 128.2(2)
C58 C63 O8 107.9(2)
C70 O7 Al4 135.61(16)
Al4 C75 H75A 109.5
Al4 C75 H75B 109.5
H75A C75 H75B 109.5
Al4 C75 H75C 109.5
H75A C75 H75C 109.5
H75B C75 H75C 109.5
Al4 C76 H76A 109.5
Al4 C76 H76B 109.5
H76A C76 H76B 109.5
Al4 C76 H76C 109.5
H76A C76 H76C 109.5
H76B C76 H76C 109.5
C71 C74 H74A 109.5
C71 C74 H74B 109.5
H74A C74 H74B 109.5
C71 C74 H74C 109.5
H74A C74 H74C 109.5
H74B C74 H74C 109.5
C71 C73 H73A 109.5
C71 C73 H73B 109.5
H73A C73 H73B 109.5
C71 C73 H73C 109.5
H73A C73 H73C 109.5
H73B C73 H73C 109.5
C69 C68 C67 123.4(2)
C69 C68 H68 118.3
C67 C68 H68 118.3
C66 C67 C68 119.6(2)
C66 C67 H67 120.2
C68 C67 H67 120.2
C67 C66 C65 119.6(2)
C67 C66 H66 120.2
C65 C66 H66 120.2
C63 C62 C61 115.6(3)
C63 C62 H62 122.2
C61 C62 H62 122.2

loop_
_geom_bond_atom_site_label_1
_geom_bond_atom_site_label_2
_geom_bond_distance
Al1 O1 1.7697(18)
Al1 N1 1.951(2)
Al1 C19 1.951(3)
Al1 C18 1.956(3)
Al2 O3 1.7662(18)
Al2 C38 1.948(3)
Al2 N2 1.947(2)
Al2 C37 1.949(3)
Al3 O5 1.7694(18)
Al3 C56 1.955(3)
Al3 C57 1.954(3)
Al3 N3 1.956(2)
Al4 O7 1.7695(18)
Al4 C76 1.954(3)
Al4 C75 1.952(3)
Al4 N4 1.959(2)
O2 C7 1.356(3)
O2 C6 1.387(3)
C10 C9 1.374(3)
C10 C11 1.386(4)
C10 H10 0.9300
O4 C26 1.359(3)
O4 C25 1.392(3)
C22 C21 1.381(4)
C22 C23 1.396(4)
C22 H22 0.9300
C29 C28 1.372(3)
C29 C30 1.393(3)
C29 H29 0.9300
O6 C45 1.354(3)
O6 C44 1.391(3)
C48 C47 1.367(3)
C48 C49 1.397(3)
C48 H48 0.9300
O8 C64 1.360(3)
O8 C63 1.385(3)
C17 C14 1.531(3)
C17 H17A 0.9600
C17 H17B 0.9600
C17 H17C 0.9600
C14 C12 1.527(3)
C14 C15 1.538(3)
C14 C16 1.550(3)
C12 C11 1.387(3)
C12 C13 1.419(3)
C13 O1 1.334(3)
C13 C8 1.415(3)
C8 C9 1.401(3)
C8 C7 1.441(3)
C7 N1 1.317(3)
C6 C5 1.376(3)
C6 C1 1.380(3)
C5 C4 1.389(4)
C5 H5 0.9300
C4 C3 1.395(4)
C4 H4 0.9300
C16 H16A 0.9600
C16 H16B 0.9600
C16 H16C 0.9600
C15 H15A 0.9600
C15 H15B 0.9600
C15 H15C 0.9600
N1 C1 1.410(3)
C1 C2 1.386(3)
C2 C3 1.382(4)
C2 H2 0.9300
C3 H3 0.9300
C9 H9 0.9300
C11 H11 0.9300
C18 H18A 0.9600
C18 H18B 0.9600
C18 H18C 0.9600
C19 H19A 0.9600
C19 H19B 0.9600
C19 H19C 0.9600
C23 C24 1.388(3)
C23 H23 0.9300
C24 C25 1.375(3)
C24 H24 0.9300
C25 C20 1.383(3)
C26 N2 1.324(3)
C26 C27 1.433(3)
C27 C28 1.405(3)
C27 C32 1.412(3)
C32 O3 1.340(3)
C32 C31 1.419(3)
C31 C30 1.383(3)
C31 C33 1.535(3)
C33 C36 1.531(3)
C33 C35 1.537(3)
C33 C34 1.537(3)
C36 H36A 0.9600
C36 H36B 0.9600
C36 H36C 0.9600
N2 C20 1.408(3)
C38 H38A 0.9600
C38 H38B 0.9600
C38 H38C 0.9600
C28 H28 0.9300
C30 H30 0.9300
C35 H35A 0.9600
C35 H35B 0.9600
C35 H35C 0.9600
C34 H34A 0.9600
C34 H34B 0.9600
C34 H34C 0.9600
C37 H37A 0.9600
C37 H37B 0.9600
C37 H37C 0.9600
C20 C21 1.382(3)
C21 H21 0.9300
C53 C52 1.539(3)
C53 H53A 0.9600
C53 H53B 0.9600
C53 H53C 0.9600
C52 C50 1.533(3)
C52 C55 1.537(3)
C52 C54 1.539(3)
C50 C49 1.383(3)
C50 C51 1.421(3)
C51 O5 1.334(3)
C51 C46 1.415(3)
N3 C45 1.325(3)
N3 C39 1.409(3)
C39 C44 1.380(3)
C39 C40 1.391(3)
C40 C41 1.389(4)
C40 H40 0.9300
C41 C42 1.389(4)
C41 H41 0.9300
C54 H54A 0.9600
C54 H54B 0.9600
C54 H54C 0.9600
C55 H55A 0.9600
C55 H55B 0.9600
C55 H55C 0.9600
C46 C47 1.409(3)
C46 C45 1.439(3)
C44 C43 1.373(3)
C42 C43 1.389(4)
C42 H42 0.9300
C43 H43 0.9300
C56 H56A 0.9600
C56 H56B 0.9600
C56 H56C 0.9600
C57 H57A 0.9600
C57 H57B 0.9600
C57 H57C 0.9600
C47 H47 0.9300
C49 H49 0.9300
C60 C61 1.386(4)
C60 C59 1.384(4)
C60 H60 0.9300
C59 C58 1.392(3)
C59 H59 0.9300
C58 C63 1.378(3)
C58 N4 1.403(3)
N4 C64 1.317(3)
C64 C65 1.435(3)
C65 C66 1.409(3)
C65 C70 1.417(3)
C70 O7 1.331(3)
C70 C69 1.413(3)
C69 C68 1.390(3)
C69 C71 1.535(3)
C71 C73 1.528(3)
C71 C74 1.541(3)
C71 C72 1.543(3)
C72 H72A 0.9600
C72 H72B 0.9600
C72 H72C 0.9600
C61 C62 1.384(4)
C61 H61 0.9300
C63 C62 1.373(3)
C75 H75A 0.9600
C75 H75B 0.9600
C75 H75C 0.9600
C76 H76A 0.9600
C76 H76B 0.9600
C76 H76C 0.9600
C74 H74A 0.9600
C74 H74B 0.9600
C74 H74C 0.9600
C73 H73A 0.9600
C73 H73B 0.9600
C73 H73C 0.9600
C68 C67 1.393(3)
C68 H68 0.9300
C67 C66 1.365(3)
C67 H67 0.9300
C66 H66 0.9300
C62 H62 0.9300

loop_
_geom_torsion_atom_site_label_1
_geom_torsion_atom_site_label_2
_geom_torsion_atom_site_label_3
_geom_torsion_atom_site_label_4
_geom_torsion
C17 C14 C12 C11 -121.0(3)
C15 C14 C12 C11 -1.7(3)
C16 C14 C12 C11 116.8(3)
C17 C14 C12 C13 59.3(3)
C15 C14 C12 C13 178.6(2)
C16 C14 C12 C13 -62.9(3)
C11 C12 C13 O1 -179.8(2)
C14 C12 C13 O1 0.0(3)
C11 C12 C13 C8 -0.2(3)
C14 C12 C13 C8 179.5(2)
O1 C13 C8 C9 178.5(2)
C12 C13 C8 C9 -1.1(3)
O1 C13 C8 C7 -4.9(3)
C12 C13 C8 C7 175.5(2)
C6 O2 C7 N1 -1.4(2)
C6 O2 C7 C8 175.5(2)
C9 C8 C7 N1 173.6(2)
C13 C8 C7 N1 -3.1(4)
C9 C8 C7 O2 -2.8(3)
C13 C8 C7 O2 -179.4(2)
C7 O2 C6 C5 -178.8(2)
C7 O2 C6 C1 0.7(2)
C1 C6 C5 C4 -0.8(4)
O2 C6 C5 C4 178.6(2)
C6 C5 C4 C3 0.6(4)
C8 C13 O1 Al1 6.4(3)
C12 C13 O1 Al1 -174.02(17)
N1 Al1 O1 C13 -1.0(2)
C19 Al1 O1 C13 -111.3(2)
C18 Al1 O1 C13 110.8(2)
O2 C7 N1 C1 1.5(3)
C8 C7 N1 C1 -175.0(2)
O2 C7 N1 Al1 -174.28(14)
C8 C7 N1 Al1 9.2(3)
C5 C6 C1 C2 0.4(4)
O2 C6 C1 C2 -179.2(2)
C5 C6 C1 N1 179.7(2)
O2 C6 C1 N1 0.1(3)
C7 N1 C1 C6 -0.9(3)
Al1 N1 C1 C6 174.33(16)
C7 N1 C1 C2 178.2(3)
Al1 N1 C1 C2 -6.5(4)
C6 C1 C2 C3 0.3(4)
N1 C1 C2 C3 -178.8(2)
C1 C2 C3 C4 -0.6(4)
C5 C4 C3 C2 0.1(4)
C11 C10 C9 C8 -0.5(4)
C13 C8 C9 C10 1.4(4)
C7 C8 C9 C10 -175.2(2)
C9 C10 C11 C12 -0.9(4)
C13 C12 C11 C10 1.2(4)
C14 C12 C11 C10 -178.5(2)
C21 C22 C23 C24 0.1(4)
C22 C23 C24 C25 -0.8(4)
C23 C24 C25 C20 1.2(4)
C23 C24 C25 O4 -178.4(2)
C26 O4 C25 C24 178.7(2)
C26 O4 C25 C20 -1.0(2)
C25 O4 C26 N2 1.8(2)
C25 O4 C26 C27 -176.0(2)
N2 C26 C27 C28 -172.9(2)
O4 C26 C27 C28 4.5(3)
N2 C26 C27 C32 4.6(4)
O4 C26 C27 C32 -178.0(2)
C28 C27 C32 O3 -177.7(2)
C26 C27 C32 O3 4.8(3)
C28 C27 C32 C31 1.3(3)
C26 C27 C32 C31 -176.2(2)
O3 C32 C31 C30 179.0(2)
C27 C32 C31 C30 0.0(3)
O3 C32 C31 C33 -0.2(3)
C27 C32 C31 C33 -179.2(2)
C30 C31 C33 C36 3.5(3)
C32 C31 C33 C36 -177.3(2)
C30 C31 C33 C35 -115.5(3)
C32 C31 C33 C35 63.7(3)
C30 C31 C33 C34 122.7(3)
C32 C31 C33 C34 -58.1(3)
O4 C26 N2 C20 -1.9(3)
C27 C26 N2 C20 175.6(2)
O4 C26 N2 Al2 171.85(14)
C27 C26 N2 Al2 -10.6(3)
C27 C32 O3 Al2 -7.7(3)
C31 C32 O3 Al2 173.31(17)
C38 Al2 O3 C32 110.8(2)
N2 Al2 O3 C32 2.0(2)
C37 Al2 O3 C32 -111.8(2)
C30 C29 C28 C27 -0.2(4)
C32 C27 C28 C29 -1.2(4)
C26 C27 C28 C29 176.3(2)
C32 C31 C30 C29 -1.5(4)
C33 C31 C30 C29 177.7(2)
C28 C29 C30 C31 1.6(4)
C24 C25 C20 C21 -0.9(4)
O4 C25 C20 C21 178.8(2)
C24 C25 C20 N2 -179.8(2)
O4 C25 C20 N2 -0.1(3)
C26 N2 C20 C25 1.2(3)
Al2 N2 C20 C25 -171.80(16)
C26 N2 C20 C21 -177.5(3)
Al2 N2 C20 C21 9.5(4)
C23 C22 C21 C20 0.2(4)
C25 C20 C21 C22 0.2(4)
N2 C20 C21 C22 178.7(2)
C55 C52 C50 C49 -115.2(2)
C54 C52 C50 C49 3.5(3)
C53 C52 C50 C49 122.2(2)
C55 C52 C50 C51 63.4(3)
C54 C52 C50 C51 -177.9(2)
C53 C52 C50 C51 -59.3(3)
C49 C50 C51 O5 177.9(2)
C52 C50 C51 O5 -0.7(3)
C49 C50 C51 C46 -0.9(3)
C52 C50 C51 C46 -179.5(2)
C46 C51 O5 Al3 -5.8(3)
C50 C51 O5 Al3 175.36(16)
C56 Al3 O5 C51 -110.0(2)
C57 Al3 O5 C51 112.6(2)
N3 Al3 O5 C51 3.3(2)
C45 N3 C39 C44 0.2(3)
Al3 N3 C39 C44 -173.87(17)
C45 N3 C39 C40 -179.1(3)
Al3 N3 C39 C40 6.9(4)
C44 C39 C40 C41 0.1(4)
N3 C39 C40 C41 179.3(2)
C39 C40 C41 C42 0.0(4)
O5 C51 C46 C47 -176.7(2)
C50 C51 C46 C47 2.2(3)
O5 C51 C46 C45 2.0(3)
C50 C51 C46 C45 -179.1(2)
C39 N3 C45 O6 -0.4(3)
Al3 N3 C45 O6 174.28(14)
C39 N3 C45 C46 179.2(2)
Al3 N3 C45 C46 -6.1(3)
C44 O6 C45 N3 0.5(3)
C44 O6 C45 C46 -179.1(2)
C47 C46 C45 N3 -177.3(2)
C51 C46 C45 N3 4.0(4)
C47 C46 C45 O6 2.3(3)
C51 C46 C45 O6 -176.4(2)
C40 C39 C44 C43 -0.5(4)
N3 C39 C44 C43 -179.9(2)
C40 C39 C44 O6 179.5(2)
N3 C39 C44 O6 0.2(3)
C45 O6 C44 C43 179.6(2)
C45 O6 C44 C39 -0.4(2)
C40 C41 C42 C43 0.1(4)
C39 C44 C43 C42 0.6(4)
O6 C44 C43 C42 -179.4(2)
C41 C42 C43 C44 -0.4(4)
C49 C48 C47 C46 -0.1(4)
C51 C46 C47 C48 -1.7(4)
C45 C46 C47 C48 179.6(2)
C51 C50 C49 C48 -0.9(4)
C52 C50 C49 C48 177.8(2)
C47 C48 C49 C50 1.4(4)
C61 C60 C59 C58 0.7(4)
C60 C59 C58 C63 -0.2(4)
C60 C59 C58 N4 179.2(2)
C63 C58 N4 C64 0.2(3)
C59 C58 N4 C64 -179.3(3)
C63 C58 N4 Al4 -169.38(17)
C59 C58 N4 Al4 11.1(4)
C58 N4 C64 O8 -0.8(3)
Al4 N4 C64 O8 169.93(14)
C58 N4 C64 C65 178.9(2)
Al4 N4 C64 C65 -10.4(3)
C63 O8 C64 N4 1.1(3)
C63 O8 C64 C65 -178.6(2)
N4 C64 C65 C66 -173.9(2)
O8 C64 C65 C66 5.7(3)
N4 C64 C65 C70 6.6(4)
O8 C64 C65 C70 -173.7(2)
C66 C65 C70 O7 -178.0(2)
C64 C65 C70 O7 1.5(3)
C66 C65 C70 C69 0.4(4)
C64 C65 C70 C69 179.9(2)
O7 C70 C69 C68 179.3(2)
C65 C70 C69 C68 0.9(3)
O7 C70 C69 C71 1.3(3)
C65 C70 C69 C71 -177.1(2)
C68 C69 C71 C73 2.5(3)
C70 C69 C71 C73 -179.6(2)
C68 C69 C71 C74 -115.9(2)
C70 C69 C71 C74 62.0(3)
C68 C69 C71 C72 121.7(2)
C70 C69 C71 C72 -60.3(3)
C59 C60 C61 C62 -0.7(4)
C59 C58 C63 C62 -0.3(4)
N4 C58 C63 C62 -179.8(2)
C59 C58 C63 O8 -179.9(2)
N4 C58 C63 O8 0.5(3)
C64 O8 C63 C62 179.4(2)
C64 O8 C63 C58 -1.0(2)
C69 C70 O7 Al4 176.83(17)
C65 C70 O7 Al4 -4.7(4)
C76 Al4 O7 C70 110.0(2)
C75 Al4 O7 C70 -112.5(2)
N4 Al4 O7 C70 1.3(2)
C70 C69 C68 C67 -1.5(4)
C71 C69 C68 C67 176.5(2)
C69 C68 C67 C66 0.7(4)
C68 C67 C66 C65 0.7(4)
C70 C65 C66 C67 -1.2(4)
C64 C65 C66 C67 179.3(2)
C58 C63 C62 C61 0.3(4)
O8 C63 C62 C61 179.9(2)
C60 C61 C62 C63 0.2(4)
